data_7104313
loop_
_publ_author_name
'Pothiraja, Ramasamy'
'Milanov, Andrian P'
'Barreca, Davide'
'Gasparotto, Alberto'
'Becker, Hans-Werner'
'Winter, Manuela'
'Fischer, Roland A'
'Devi, Anjana'

_publ_section_title
;
 Hafnium carbamates and ureates: new class of precursors for
 low-temperature growth of HfO2 thin films.
;
_journal_issue 15
_journal_name_full 'Chemical communications (Cambridge, England)'
_journal_page_first 1978
_journal_page_last 1980
_journal_paper_doi 10.1039/b821128k
_journal_volume 34
_journal_year 2009
_chemical_formula_sum 'C28 H60 Hf N8 O4'
_chemical_formula_weight 751.33
_chemical_name_systematic
;
?
;
_space_group_IT_number 14
_symmetry_cell_setting monoclinic
_symmetry_space_group_name_Hall '-P 2yn'
_symmetry_space_group_name_H-M 'P 1 21/n 1'
_atom_sites_solution_hydrogens geom
_atom_sites_solution_primary direct
_atom_sites_solution_secondary difmap
_audit_creation_method SHELXL-97
_cell_angle_alpha 90.00
_cell_angle_beta 100.163(3)
_cell_angle_gamma 90.00
_cell_formula_units_Z 4
_cell_length_a 11.1068(4)
_cell_length_b 19.5845(7)
_cell_length_c 16.2298(6)
_cell_measurement_reflns_used 10112
_cell_measurement_temperature 109(2)
_cell_measurement_theta_max 27.499
_cell_measurement_theta_min 2.738
_cell_volume 3474.9(2)
_computing_cell_refinement 'CrysAlis RED 1.171.13, Oxford Diffraction'
_computing_data_collection 'CrysAlis CCD 1.171.13, Oxford Diffraction'
_computing_data_reduction 'CrysAlis RED 1.171.13, Oxford Diffraction'
_computing_molecular_graphics SHELXL-97
_computing_publication_material SHELXL-97
_computing_structure_refinement 'SHELXL-97 (Sheldrick, 1997)'
_computing_structure_solution 'SHELXS-97 (Sheldrick, 1990)'
_diffrn_ambient_temperature 109(2)
_diffrn_measured_fraction_theta_full 0.995
_diffrn_measured_fraction_theta_max 0.995
_diffrn_measurement_device_type 'Sapphire2-CCD, Oxford Diffraction'
_diffrn_measurement_method '390 images at 1.0 deg. in \w and 25 sec.'
_diffrn_radiation_monochromator graphite
_diffrn_radiation_source 'Enhance (Mo) X-ray Source'
_diffrn_radiation_type MoK\a
_diffrn_radiation_wavelength 0.71073
_diffrn_reflns_av_R_equivalents 0.0748
_diffrn_reflns_av_sigmaI/netI 0.0655
_diffrn_reflns_limit_h_max 13
_diffrn_reflns_limit_h_min -13
_diffrn_reflns_limit_k_max 23
_diffrn_reflns_limit_k_min -20
_diffrn_reflns_limit_l_max 19
_diffrn_reflns_limit_l_min -18
_diffrn_reflns_number 19139
_diffrn_reflns_theta_full 25.00
_diffrn_reflns_theta_max 25.00
_diffrn_reflns_theta_min 2.93
_exptl_absorpt_coefficient_mu 3.044
_exptl_absorpt_correction_T_max 0.5811
_exptl_absorpt_correction_T_min 0.4242
_exptl_absorpt_correction_type 'numeric analytical'
_exptl_absorpt_process_details 'Gaussian face-indexed'
_exptl_crystal_colour colourless
_exptl_crystal_density_diffrn 1.436
_exptl_crystal_density_method 'not measured'
_exptl_crystal_description prism
_exptl_crystal_F_000 1552
_exptl_crystal_size_max 0.34
_exptl_crystal_size_mid 0.22
_exptl_crystal_size_min 0.20
_refine_diff_density_max 2.384
_refine_diff_density_min -2.040
_refine_diff_density_rms 0.117
_refine_ls_extinction_method none
_refine_ls_goodness_of_fit_ref 0.945
_refine_ls_hydrogen_treatment constr
_refine_ls_matrix_type full
_refine_ls_number_parameters 386
_refine_ls_number_reflns 6085
_refine_ls_number_restraints 0
_refine_ls_restrained_S_all 0.945
_refine_ls_R_factor_all 0.0506
_refine_ls_R_factor_gt 0.0376
_refine_ls_shift/su_max 0.002
_refine_ls_shift/su_mean 0.000
_refine_ls_structure_factor_coef Fsqd
_refine_ls_weighting_details 'calc w=1/[\s^2^(Fo^2^)+(0.0188P)^2^+0.0000P] where P=(Fo^2^+2Fc^2^)/3'
_refine_ls_weighting_scheme calc
_refine_ls_wR_factor_gt 0.0518
_refine_ls_wR_factor_ref 0.0537
_reflns_number_gt 4622
_reflns_number_total 6085
_reflns_threshold_expression >2sigma(I)
_cod_data_source_file b821128k.txt
_cod_data_source_block cvd263
_cod_original_sg_symbol_H-M P2(1)/n
_cod_database_code 7104313

loop_
_symmetry_equiv_pos_as_xyz
'x, y, z'
'-x+1/2, y+1/2, -z+1/2'
'-x, -y, -z'
'x-1/2, -y-1/2, z-1/2'

loop_
_atom_site_label
_atom_site_type_symbol
_atom_site_fract_x
_atom_site_fract_y
_atom_site_fract_z
_atom_site_U_iso_or_equiv
_atom_site_adp_type
_atom_site_occupancy
_atom_site_symmetry_multiplicity
_atom_site_calc_flag
_atom_site_refinement_flags
_atom_site_disorder_assembly
_atom_site_disorder_group
Hf1 Hf 0.507025(17) 0.195747(7) 0.747098(11) 0.01445(6) Uani 1 1 d . . .
N11 N 0.3488(3) 0.26494(16) 0.7620(2) 0.0178(8) Uani 1 1 d . . .
C11 C 0.3025(4) 0.3108(2) 0.8205(2) 0.0248(10) Uani 1 1 d . . .
H11 H 0.2199 0.3269 0.7926 0.030 Uiso 1 1 calc R . .
C111 C 0.2866(6) 0.2731(3) 0.8978(3) 0.0678(19) Uani 1 1 d . . .
H11A H 0.2383 0.2318 0.8823 0.102 Uiso 1 1 calc R . .
H11B H 0.2440 0.3024 0.9324 0.102 Uiso 1 1 calc R . .
H11C H 0.3669 0.2606 0.9295 0.102 Uiso 1 1 calc R . .
C112 C 0.3832(4) 0.3726(3) 0.8377(3) 0.0471(14) Uani 1 1 d . . .
H11D H 0.4650 0.3586 0.8656 0.071 Uiso 1 1 calc R . .
H11E H 0.3482 0.4042 0.8740 0.071 Uiso 1 1 calc R . .
H11F H 0.3890 0.3954 0.7848 0.071 Uiso 1 1 calc R . .
N12 N 0.1815(3) 0.2748(2) 0.6455(2) 0.0362(10) Uani 1 1 d . . .
C12 C 0.2982(4) 0.2558(2) 0.6840(3) 0.0201(9) Uani 1 1 d . . .
C121 C 0.1538(4) 0.2653(3) 0.5548(3) 0.0373(12) Uani 1 1 d . . .
H12A H 0.2213 0.2832 0.5296 0.056 Uiso 1 1 calc R . .
H12B H 0.0783 0.2898 0.5320 0.056 Uiso 1 1 calc R . .
H12C H 0.1430 0.2165 0.5420 0.056 Uiso 1 1 calc R . .
C122 C 0.0773(4) 0.2490(3) 0.6896(3) 0.0409(13) Uani 1 1 d . . .
H12D H 0.0475 0.2044 0.6653 0.049 Uiso 1 1 calc R . .
H12E H 0.1101 0.2418 0.7498 0.049 Uiso 1 1 calc R . .
C123 C -0.0247(5) 0.2967(3) 0.6812(4) 0.0582(16) Uani 1 1 d . . .
H12F H 0.0059 0.3423 0.6986 0.087 Uiso 1 1 calc R . .
H12G H -0.0826 0.2817 0.7166 0.087 Uiso 1 1 calc R . .
H12H H -0.0661 0.2981 0.6226 0.087 Uiso 1 1 calc R . .
O13 O 0.3648(2) 0.22239(14) 0.63967(15) 0.0167(6) Uani 1 1 d . . .
N21 N 0.6073(3) 0.28578(16) 0.70378(19) 0.0175(7) Uani 1 1 d . . .
C21 C 0.6140(4) 0.3249(2) 0.6275(2) 0.0224(10) Uani 1 1 d . . .
H21 H 0.6929 0.3507 0.6360 0.027 Uiso 1 1 calc R . .
C211 C 0.6121(4) 0.2756(2) 0.5553(3) 0.0335(11) Uani 1 1 d . . .
H21A H 0.6821 0.2446 0.5677 0.050 Uiso 1 1 calc R . .
H21B H 0.6169 0.3013 0.5041 0.050 Uiso 1 1 calc R . .
H21C H 0.5360 0.2492 0.5473 0.050 Uiso 1 1 calc R . .
C212 C 0.5081(4) 0.3759(2) 0.6084(3) 0.0337(11) Uani 1 1 d . . .
H21D H 0.4305 0.3510 0.5961 0.051 Uiso 1 1 calc R . .
H21E H 0.5181 0.4036 0.5598 0.051 Uiso 1 1 calc R . .
H21F H 0.5081 0.4056 0.6569 0.051 Uiso 1 1 calc R . .
N22 N 0.7149(3) 0.36049(17) 0.8120(2) 0.0214(8) Uani 1 1 d . . .
C22 C 0.6503(3) 0.3039(2) 0.7813(2) 0.0183(9) Uani 1 1 d . . .
C221 C 0.7563(4) 0.4150(2) 0.7635(3) 0.0265(10) Uani 1 1 d . . .
H22A H 0.8251 0.3988 0.7384 0.040 Uiso 1 1 calc R . .
H22B H 0.7826 0.4540 0.8001 0.040 Uiso 1 1 calc R . .
H22C H 0.6892 0.4290 0.7191 0.040 Uiso 1 1 calc R . .
C222 C 0.7654(4) 0.3639(2) 0.9023(2) 0.0276(10) Uani 1 1 d . . .
H22D H 0.7238 0.3294 0.9319 0.033 Uiso 1 1 calc R . .
H22E H 0.7476 0.4094 0.9237 0.033 Uiso 1 1 calc R . .
C223 C 0.9011(4) 0.3516(2) 0.9220(3) 0.0387(12) Uani 1 1 d . . .
H22F H 0.9198 0.3071 0.8997 0.058 Uiso 1 1 calc R . .
H22G H 0.9284 0.3521 0.9829 0.058 Uiso 1 1 calc R . .
H22H H 0.9435 0.3876 0.8964 0.058 Uiso 1 1 calc R . .
O23 O 0.6221(2) 0.26094(13) 0.83607(15) 0.0170(6) Uani 1 1 d . . .
O33 O 0.5518(2) 0.13891(14) 0.63978(16) 0.0158(6) Uani 1 1 d . . .
N31 N 0.6790(3) 0.12921(16) 0.75890(19) 0.0163(7) Uani 1 1 d . . .
C31 C 0.7798(4) 0.1001(2) 0.8186(2) 0.0218(9) Uani 1 1 d . . .
H31 H 0.8283 0.0692 0.7878 0.026 Uiso 1 1 calc R . .
C311 C 0.8635(4) 0.1566(2) 0.8603(3) 0.0314(11) Uani 1 1 d . . .
H31A H 0.9005 0.1805 0.8180 0.047 Uiso 1 1 calc R . .
H31B H 0.9281 0.1366 0.9024 0.047 Uiso 1 1 calc R . .
H31C H 0.8158 0.1889 0.8875 0.047 Uiso 1 1 calc R . .
C312 C 0.7288(4) 0.0584(2) 0.8837(3) 0.0281(11) Uani 1 1 d . . .
H31D H 0.6909 0.0891 0.9194 0.042 Uiso 1 1 calc R . .
H31E H 0.7954 0.0331 0.9183 0.042 Uiso 1 1 calc R . .
H31F H 0.6675 0.0263 0.8555 0.042 Uiso 1 1 calc R . .
C32 C 0.6565(3) 0.11610(19) 0.6784(2) 0.0143(9) Uani 1 1 d . . .
N32 N 0.7291(3) 0.08001(16) 0.63288(19) 0.0154(7) Uani 1 1 d . . .
C321 C 0.6724(4) 0.0634(2) 0.5472(2) 0.0240(10) Uani 1 1 d . . .
H32A H 0.5917 0.0431 0.5471 0.036 Uiso 1 1 calc R . .
H32B H 0.7241 0.0309 0.5235 0.036 Uiso 1 1 calc R . .
H32C H 0.6631 0.1052 0.5134 0.036 Uiso 1 1 calc R . .
C322 C 0.8574(3) 0.0994(2) 0.6397(3) 0.0245(10) Uani 1 1 d . . .
H32D H 0.8818 0.1268 0.6912 0.029 Uiso 1 1 calc R . .
H32E H 0.8663 0.1287 0.5914 0.029 Uiso 1 1 calc R . .
C323 C 0.9432(4) 0.0390(2) 0.6422(3) 0.0388(12) Uani 1 1 d . . .
H32F H 0.9395 0.0115 0.6921 0.058 Uiso 1 1 calc R . .
H32G H 1.0270 0.0555 0.6442 0.058 Uiso 1 1 calc R . .
H32H H 0.9188 0.0111 0.5920 0.058 Uiso 1 1 calc R . .
N41 N 0.3864(3) 0.10338(16) 0.75957(19) 0.0163(7) Uani 1 1 d . . .
C41 C 0.3260(4) 0.0466(2) 0.7089(2) 0.0192(9) Uani 1 1 d . . .
H41 H 0.2547 0.0309 0.7338 0.023 Uiso 1 1 calc R . .
C411 C 0.4150(4) -0.0126(2) 0.7095(3) 0.0296(11) Uani 1 1 d . . .
H41A H 0.4881 0.0031 0.6890 0.044 Uiso 1 1 calc R . .
H41B H 0.3758 -0.0492 0.6732 0.044 Uiso 1 1 calc R . .
H41C H 0.4385 -0.0299 0.7668 0.044 Uiso 1 1 calc R . .
C412 C 0.2797(4) 0.0714(2) 0.6203(3) 0.0264(11) Uani 1 1 d . . .
H41D H 0.2205 0.1083 0.6215 0.040 Uiso 1 1 calc R . .
H41E H 0.2401 0.0335 0.5864 0.040 Uiso 1 1 calc R . .
H41F H 0.3486 0.0883 0.5958 0.040 Uiso 1 1 calc R . .
N42 N 0.3852(3) 0.06130(17) 0.9009(2) 0.0234(8) Uani 1 1 d . . .
C42 C 0.4157(4) 0.1054(2) 0.8421(2) 0.0178(9) Uani 1 1 d . . .
C421 C 0.4234(4) 0.0822(2) 0.9887(2) 0.0337(11) Uani 1 1 d . . .
H42A H 0.5074 0.0997 0.9968 0.051 Uiso 1 1 calc R . .
H42B H 0.4197 0.0428 1.0254 0.051 Uiso 1 1 calc R . .
H42C H 0.3686 0.1181 1.0022 0.051 Uiso 1 1 calc R . .
C422 C 0.2776(4) 0.0168(2) 0.8870(3) 0.0283(11) Uani 1 1 d . . .
H42D H 0.2804 -0.0140 0.9357 0.034 Uiso 1 1 calc R . .
H42E H 0.2795 -0.0119 0.8370 0.034 Uiso 1 1 calc R . .
C423 C 0.1590(4) 0.0571(3) 0.8744(3) 0.0418(13) Uani 1 1 d . . .
H42F H 0.1562 0.0850 0.9241 0.063 Uiso 1 1 calc R . .
H42G H 0.0895 0.0255 0.8657 0.063 Uiso 1 1 calc R . .
H42H H 0.1548 0.0867 0.8254 0.063 Uiso 1 1 calc R . .
O43 O 0.4864(2) 0.15575(14) 0.86932(16) 0.0180(6) Uani 1 1 d . . .

loop_
_atom_site_aniso_label
_atom_site_aniso_U_11
_atom_site_aniso_U_22
_atom_site_aniso_U_33
_atom_site_aniso_U_23
_atom_site_aniso_U_13
_atom_site_aniso_U_12
Hf1 0.01585(9) 0.01311(8) 0.01400(8) -0.00080(9) 0.00154(5) 0.00030(10)
N11 0.0188(18) 0.0179(19) 0.0174(18) -0.0012(15) 0.0051(14) 0.0004(16)
C11 0.028(2) 0.021(2) 0.028(2) -0.002(2) 0.0101(19) 0.005(2)
C111 0.125(6) 0.048(4) 0.041(3) -0.002(3) 0.046(4) 0.025(4)
C112 0.041(3) 0.036(3) 0.066(4) -0.030(3) 0.016(3) -0.003(3)
N12 0.027(2) 0.058(3) 0.0221(19) -0.0024(19) -0.0009(16) 0.023(2)
C12 0.023(2) 0.013(2) 0.026(2) 0.0062(18) 0.0083(19) 0.004(2)
C121 0.039(3) 0.050(3) 0.020(2) -0.002(2) -0.002(2) 0.024(3)
C122 0.034(3) 0.043(3) 0.042(3) 0.001(2) -0.005(2) -0.004(3)
C123 0.037(3) 0.071(4) 0.072(4) 0.001(3) 0.024(3) 0.002(3)
O13 0.0129(13) 0.0195(15) 0.0173(14) -0.0016(12) 0.0019(11) 0.0031(13)
N21 0.0194(17) 0.0159(18) 0.0163(17) -0.0013(14) 0.0011(14) 0.0000(16)
C21 0.029(2) 0.018(2) 0.021(2) 0.0019(18) 0.0089(18) -0.008(2)
C211 0.055(3) 0.027(3) 0.020(2) 0.003(2) 0.012(2) -0.012(3)
C212 0.040(3) 0.031(3) 0.027(2) 0.011(2) -0.002(2) 0.000(2)
N22 0.0254(19) 0.0194(19) 0.0185(18) -0.0012(15) 0.0014(15) -0.0106(17)
C22 0.013(2) 0.019(2) 0.022(2) 0.001(2) 0.0031(16) 0.005(2)
C221 0.028(2) 0.019(2) 0.031(2) 0.0015(19) -0.0001(19) -0.006(2)
C222 0.033(2) 0.031(3) 0.019(2) -0.0054(19) 0.0042(19) -0.015(2)
C223 0.044(3) 0.034(3) 0.032(3) -0.001(2) -0.010(2) 0.003(3)
O23 0.0191(14) 0.0158(15) 0.0160(14) -0.0011(12) 0.0029(11) -0.0027(13)
O33 0.0165(14) 0.0158(16) 0.0152(14) -0.0011(12) 0.0035(12) 0.0030(13)
N31 0.0146(17) 0.0159(18) 0.0182(17) 0.0002(14) 0.0023(14) 0.0014(16)
C31 0.021(2) 0.026(2) 0.017(2) -0.0015(18) -0.0015(17) 0.003(2)
C311 0.026(2) 0.035(3) 0.030(2) -0.005(2) -0.004(2) 0.004(2)
C312 0.027(2) 0.034(3) 0.024(2) 0.011(2) 0.007(2) 0.010(2)
C32 0.015(2) 0.0070(19) 0.020(2) 0.0019(16) 0.0021(17) -0.0050(18)
N32 0.0127(16) 0.0161(18) 0.0184(17) -0.0023(14) 0.0056(14) 0.0028(16)
C321 0.027(2) 0.025(2) 0.020(2) -0.0037(18) 0.0035(19) 0.003(2)
C322 0.024(2) 0.027(3) 0.024(2) -0.0011(19) 0.0099(18) -0.004(2)
C323 0.020(2) 0.044(3) 0.053(3) -0.005(3) 0.009(2) 0.003(2)
N41 0.0166(17) 0.0149(18) 0.0175(17) -0.0023(14) 0.0032(14) 0.0005(16)
C41 0.021(2) 0.016(2) 0.022(2) -0.0046(17) 0.0059(18) -0.006(2)
C411 0.031(3) 0.017(2) 0.040(3) -0.007(2) 0.007(2) -0.001(2)
C412 0.031(2) 0.025(3) 0.022(2) -0.0054(19) 0.002(2) -0.011(2)
N42 0.028(2) 0.024(2) 0.0189(18) 0.0004(15) 0.0072(16) -0.0091(18)
C42 0.015(2) 0.016(2) 0.025(2) 0.0037(18) 0.0099(18) 0.001(2)
C421 0.046(3) 0.037(3) 0.018(2) 0.004(2) 0.006(2) -0.012(3)
C422 0.033(3) 0.025(3) 0.028(2) 0.003(2) 0.009(2) -0.011(2)
C423 0.039(3) 0.043(3) 0.046(3) -0.013(3) 0.013(2) -0.009(3)
O43 0.0205(14) 0.0167(15) 0.0170(14) -0.0013(12) 0.0036(12) -0.0035(14)

loop_
_atom_type_symbol
_atom_type_description
_atom_type_scat_dispersion_real
_atom_type_scat_dispersion_imag
_atom_type_scat_source
C C 0.0033 0.0016 'International Tables Vol C Tables 4.2.6.8 and 6.1.1.4'
H H 0.0000 0.0000 'International Tables Vol C Tables 4.2.6.8 and 6.1.1.4'
N N 0.0061 0.0033 'International Tables Vol C Tables 4.2.6.8 and 6.1.1.4'
O O 0.0106 0.0060 'International Tables Vol C Tables 4.2.6.8 and 6.1.1.4'
Hf Hf -0.5830 6.1852 'International Tables Vol C Tables 4.2.6.8 and 6.1.1.4'

loop_
_geom_angle_atom_site_label_1
_geom_angle_atom_site_label_2
_geom_angle_atom_site_label_3
_geom_angle
_geom_angle_site_symmetry_1
_geom_angle_site_symmetry_3
_geom_angle_publ_flag
O23 Hf1 O43 75.51(10) . . ?
O23 Hf1 O33 129.60(9) . . ?
O43 Hf1 O33 127.86(10) . . ?
O23 Hf1 O13 130.17(10) . . ?
O43 Hf1 O13 129.05(9) . . ?
O33 Hf1 O13 73.93(9) . . ?
O23 Hf1 N21 58.89(10) . . ?
O43 Hf1 N21 134.31(11) . . ?
O33 Hf1 N21 87.46(10) . . ?
O13 Hf1 N21 83.86(10) . . ?
O23 Hf1 N11 87.34(10) . . ?
O43 Hf1 N11 84.82(11) . . ?
O33 Hf1 N11 132.55(10) . . ?
O13 Hf1 N11 58.71(10) . . ?
N21 Hf1 N11 90.05(12) . . ?
O23 Hf1 N41 133.98(10) . . ?
O43 Hf1 N41 58.48(10) . . ?
O33 Hf1 N41 83.54(10) . . ?
O13 Hf1 N41 84.70(10) . . ?
N21 Hf1 N41 167.03(11) . . ?
N11 Hf1 N41 89.20(12) . . ?
O23 Hf1 N31 83.95(10) . . ?
O43 Hf1 N31 86.54(10) . . ?
O33 Hf1 N31 58.41(10) . . ?
O13 Hf1 N31 132.26(10) . . ?
N21 Hf1 N31 91.15(11) . . ?
N11 Hf1 N31 169.02(11) . . ?
N41 Hf1 N31 92.05(12) . . ?
O23 Hf1 C12 111.74(11) . . ?
O43 Hf1 C12 106.64(11) . . ?
O33 Hf1 C12 102.97(11) . . ?
O13 Hf1 C12 29.30(11) . . ?
N21 Hf1 C12 88.83(11) . . ?
N11 Hf1 C12 29.58(12) . . ?
N41 Hf1 C12 84.14(11) . . ?
N31 Hf1 C12 161.36(12) . . ?
O23 Hf1 C22 29.23(10) . . ?
O43 Hf1 C22 104.59(11) . . ?
O33 Hf1 C22 111.09(11) . . ?
O13 Hf1 C22 107.30(11) . . ?
N21 Hf1 C22 29.72(11) . . ?
N11 Hf1 C22 87.00(11) . . ?
N41 Hf1 C22 162.94(11) . . ?
N31 Hf1 C22 88.64(11) . . ?
C12 Hf1 C22 100.33(12) . . ?
O23 Hf1 C32 106.63(10) . . ?
O43 Hf1 C32 110.09(10) . . ?
O33 Hf1 C32 29.05(10) . . ?
O13 Hf1 C32 102.77(10) . . ?
N21 Hf1 C32 87.07(11) . . ?
N11 Hf1 C32 161.47(11) . . ?
N41 Hf1 C32 89.54(11) . . ?
N31 Hf1 C32 29.50(11) . . ?
C12 Hf1 C32 131.97(12) . . ?
C22 Hf1 C32 99.24(11) . . ?
O23 Hf1 C42 104.22(11) . . ?
O43 Hf1 C42 28.73(10) . . ?
O33 Hf1 C42 106.58(12) . . ?
O13 Hf1 C42 108.85(11) . . ?
N21 Hf1 C42 163.02(12) . . ?
N11 Hf1 C42 87.33(12) . . ?
N41 Hf1 C42 29.77(11) . . ?
N31 Hf1 C42 88.34(11) . . ?
C12 Hf1 C42 97.01(12) . . ?
C22 Hf1 C42 133.31(12) . . ?
C32 Hf1 C42 100.53(11) . . ?
C12 N11 C11 125.0(3) . . ?
C12 N11 Hf1 91.4(2) . . ?
C11 N11 Hf1 143.5(3) . . ?
N11 C11 C111 110.4(4) . . ?
N11 C11 C112 110.4(3) . . ?
C111 C11 C112 113.4(4) . . ?
N11 C11 H11 107.4 . . ?
C111 C11 H11 107.4 . . ?
C112 C11 H11 107.4 . . ?
C11 C111 H11A 109.5 . . ?
C11 C111 H11B 109.5 . . ?
H11A C111 H11B 109.5 . . ?
C11 C111 H11C 109.5 . . ?
H11A C111 H11C 109.5 . . ?
H11B C111 H11C 109.5 . . ?
C11 C112 H11D 109.5 . . ?
C11 C112 H11E 109.5 . . ?
H11D C112 H11E 109.5 . . ?
C11 C112 H11F 109.5 . . ?
H11D C112 H11F 109.5 . . ?
H11E C112 H11F 109.5 . . ?
C12 N12 C121 115.8(3) . . ?
C12 N12 C122 114.8(3) . . ?
C121 N12 C122 112.5(4) . . ?
O13 C12 N11 114.7(3) . . ?
O13 C12 N12 117.7(4) . . ?
N11 C12 N12 127.6(4) . . ?
O13 C12 Hf1 56.09(18) . . ?
N11 C12 Hf1 59.1(2) . . ?
N12 C12 Hf1 168.9(3) . . ?
N12 C121 H12A 109.5 . . ?
N12 C121 H12B 109.5 . . ?
H12A C121 H12B 109.5 . . ?
N12 C121 H12C 109.5 . . ?
H12A C121 H12C 109.5 . . ?
H12B C121 H12C 109.5 . . ?
C123 C122 N12 112.3(4) . . ?
C123 C122 H12D 109.1 . . ?
N12 C122 H12D 109.1 . . ?
C123 C122 H12E 109.1 . . ?
N12 C122 H12E 109.1 . . ?
H12D C122 H12E 107.9 . . ?
C122 C123 H12F 109.5 . . ?
C122 C123 H12G 109.5 . . ?
H12F C123 H12G 109.5 . . ?
C122 C123 H12H 109.5 . . ?
H12F C123 H12H 109.5 . . ?
H12G C123 H12H 109.5 . . ?
C12 O13 Hf1 94.6(2) . . ?
C22 N21 C21 127.1(3) . . ?
C22 N21 Hf1 91.6(3) . . ?
C21 N21 Hf1 140.2(2) . . ?
N21 C21 C211 108.9(3) . . ?
N21 C21 C212 111.1(3) . . ?
C211 C21 C212 110.6(4) . . ?
N21 C21 H21 108.7 . . ?
C211 C21 H21 108.7 . . ?
C212 C21 H21 108.7 . . ?
C21 C211 H21A 109.5 . . ?
C21 C211 H21B 109.5 . . ?
H21A C211 H21B 109.5 . . ?
C21 C211 H21C 109.5 . . ?
H21A C211 H21C 109.5 . . ?
H21B C211 H21C 109.5 . . ?
C21 C212 H21D 109.5 . . ?
C21 C212 H21E 109.5 . . ?
H21D C212 H21E 109.5 . . ?
C21 C212 H21F 109.5 . . ?
H21D C212 H21F 109.5 . . ?
H21E C212 H21F 109.5 . . ?
C22 N22 C221 126.6(3) . . ?
C22 N22 C222 118.8(3) . . ?
C221 N22 C222 113.9(3) . . ?
O23 C22 N21 112.9(4) . . ?
O23 C22 N22 116.8(3) . . ?
N21 C22 N22 130.3(4) . . ?
O23 C22 Hf1 54.40(18) . . ?
N21 C22 Hf1 58.7(2) . . ?
N22 C22 Hf1 169.5(3) . . ?
N22 C221 H22A 109.5 . . ?
N22 C221 H22B 109.5 . . ?
H22A C221 H22B 109.5 . . ?
N22 C221 H22C 109.5 . . ?
H22A C221 H22C 109.5 . . ?
H22B C221 H22C 109.5 . . ?
N22 C222 C223 113.3(4) . . ?
N22 C222 H22D 108.9 . . ?
C223 C222 H22D 108.9 . . ?
N22 C222 H22E 108.9 . . ?
C223 C222 H22E 108.9 . . ?
H22D C222 H22E 107.7 . . ?
C222 C223 H22F 109.5 . . ?
C222 C223 H22G 109.5 . . ?
H22F C223 H22G 109.5 . . ?
C222 C223 H22H 109.5 . . ?
H22F C223 H22H 109.5 . . ?
H22G C223 H22H 109.5 . . ?
C22 O23 Hf1 96.4(2) . . ?
C32 O33 Hf1 95.7(2) . . ?
C32 N31 C31 125.0(3) . . ?
C32 N31 Hf1 91.1(2) . . ?
C31 N31 Hf1 143.8(2) . . ?
N31 C31 C312 109.5(3) . . ?
N31 C31 C311 110.3(3) . . ?
C312 C31 C311 110.7(3) . . ?
N31 C31 H31 108.8 . . ?
C312 C31 H31 108.8 . . ?
C311 C31 H31 108.8 . . ?
C31 C311 H31A 109.5 . . ?
C31 C311 H31B 109.5 . . ?
H31A C311 H31B 109.5 . . ?
C31 C311 H31C 109.5 . . ?
H31A C311 H31C 109.5 . . ?
H31B C311 H31C 109.5 . . ?
C31 C312 H31D 109.5 . . ?
C31 C312 H31E 109.5 . . ?
H31D C312 H31E 109.5 . . ?
C31 C312 H31F 109.5 . . ?
H31D C312 H31F 109.5 . . ?
H31E C312 H31F 109.5 . . ?
O33 C32 N31 114.3(3) . . ?
O33 C32 N32 118.3(3) . . ?
N31 C32 N32 127.4(3) . . ?
O33 C32 Hf1 55.20(18) . . ?
N31 C32 Hf1 59.4(2) . . ?
N32 C32 Hf1 172.1(3) . . ?
C32 N32 C321 115.4(3) . . ?
C32 N32 C322 118.7(3) . . ?
C321 N32 C322 112.5(3) . . ?
N32 C321 H32A 109.5 . . ?
N32 C321 H32B 109.5 . . ?
H32A C321 H32B 109.5 . . ?
N32 C321 H32C 109.5 . . ?
H32A C321 H32C 109.5 . . ?
H32B C321 H32C 109.5 . . ?
N32 C322 C323 113.6(3) . . ?
N32 C322 H32D 108.9 . . ?
C323 C322 H32D 108.9 . . ?
N32 C322 H32E 108.9 . . ?
C323 C322 H32E 108.9 . . ?
H32D C322 H32E 107.7 . . ?
C322 C323 H32F 109.5 . . ?
C322 C323 H32G 109.5 . . ?
H32F C323 H32G 109.5 . . ?
C322 C323 H32H 109.5 . . ?
H32F C323 H32H 109.5 . . ?
H32G C323 H32H 109.5 . . ?
C42 N41 C41 126.6(3) . . ?
C42 N41 Hf1 91.3(2) . . ?
C41 N41 Hf1 140.0(2) . . ?
N41 C41 C412 109.5(3) . . ?
N41 C41 C411 109.9(3) . . ?
C412 C41 C411 111.2(3) . . ?
N41 C41 H41 108.8 . . ?
C412 C41 H41 108.8 . . ?
C411 C41 H41 108.8 . . ?
C41 C411 H41A 109.5 . . ?
C41 C411 H41B 109.5 . . ?
H41A C411 H41B 109.5 . . ?
C41 C411 H41C 109.5 . . ?
H41A C411 H41C 109.5 . . ?
H41B C411 H41C 109.5 . . ?
C41 C412 H41D 109.5 . . ?
C41 C412 H41E 109.5 . . ?
H41D C412 H41E 109.5 . . ?
C41 C412 H41F 109.5 . . ?
H41D C412 H41F 109.5 . . ?
H41E C412 H41F 109.5 . . ?
C42 N42 C422 124.1(3) . . ?
C42 N42 C421 115.7(3) . . ?
C422 N42 C421 113.8(3) . . ?
O43 C42 N41 113.3(3) . . ?
O43 C42 N42 116.9(4) . . ?
N41 C42 N42 129.7(4) . . ?
O43 C42 Hf1 54.46(18) . . ?
N41 C42 Hf1 58.9(2) . . ?
N42 C42 Hf1 170.5(3) . . ?
N42 C421 H42A 109.5 . . ?
N42 C421 H42B 109.5 . . ?
H42A C421 H42B 109.5 . . ?
N42 C421 H42C 109.5 . . ?
H42A C421 H42C 109.5 . . ?
H42B C421 H42C 109.5 . . ?
N42 C422 C423 112.1(4) . . ?
N42 C422 H42D 109.2 . . ?
C423 C422 H42D 109.2 . . ?
N42 C422 H42E 109.2 . . ?
C423 C422 H42E 109.2 . . ?
H42D C422 H42E 107.9 . . ?
C422 C423 H42F 109.5 . . ?
C422 C423 H42G 109.5 . . ?
H42F C423 H42G 109.5 . . ?
C422 C423 H42H 109.5 . . ?
H42F C423 H42H 109.5 . . ?
H42G C423 H42H 109.5 . . ?
C42 O43 Hf1 96.8(2) . . ?

loop_
_geom_bond_atom_site_label_1
_geom_bond_atom_site_label_2
_geom_bond_distance
_geom_bond_site_symmetry_2
_geom_bond_publ_flag
Hf1 O23 2.167(2) . ?
Hf1 O43 2.182(3) . ?
Hf1 O33 2.197(3) . ?
Hf1 O13 2.199(2) . ?
Hf1 N21 2.263(3) . ?
Hf1 N11 2.266(3) . ?
Hf1 N41 2.281(3) . ?
Hf1 N31 2.293(3) . ?
Hf1 C12 2.641(4) . ?
Hf1 C22 2.649(4) . ?
Hf1 C32 2.662(4) . ?
Hf1 C42 2.663(4) . ?
N11 C12 1.304(5) . ?
N11 C11 1.464(5) . ?
C11 C111 1.493(6) . ?
C11 C112 1.503(6) . ?
C11 H11 1.0000 . ?
C111 H11A 0.9800 . ?
C111 H11B 0.9800 . ?
C111 H11C 0.9800 . ?
C112 H11D 0.9800 . ?
C112 H11E 0.9800 . ?
C112 H11F 0.9800 . ?
N12 C12 1.386(5) . ?
N12 C121 1.461(5) . ?
N12 C122 1.549(6) . ?
C12 O13 1.297(5) . ?
C121 H12A 0.9800 . ?
C121 H12B 0.9800 . ?
C121 H12C 0.9800 . ?
C122 C123 1.456(7) . ?
C122 H12D 0.9900 . ?
C122 H12E 0.9900 . ?
C123 H12F 0.9800 . ?
C123 H12G 0.9800 . ?
C123 H12H 0.9800 . ?
N21 C22 1.314(5) . ?
N21 C21 1.469(5) . ?
C21 C211 1.515(6) . ?
C21 C212 1.533(6) . ?
C21 H21 1.0000 . ?
C211 H21A 0.9800 . ?
C211 H21B 0.9800 . ?
C211 H21C 0.9800 . ?
C212 H21D 0.9800 . ?
C212 H21E 0.9800 . ?
C212 H21F 0.9800 . ?
N22 C22 1.365(5) . ?
N22 C221 1.449(5) . ?
N22 C222 1.475(5) . ?
C22 O23 1.302(4) . ?
C221 H22A 0.9800 . ?
C221 H22B 0.9800 . ?
C221 H22C 0.9800 . ?
C222 C223 1.504(6) . ?
C222 H22D 0.9900 . ?
C222 H22E 0.9900 . ?
C223 H22F 0.9800 . ?
C223 H22G 0.9800 . ?
C223 H22H 0.9800 . ?
O33 C32 1.299(4) . ?
N31 C32 1.311(5) . ?
N31 C31 1.461(5) . ?
C31 C312 1.522(6) . ?
C31 C311 1.524(6) . ?
C31 H31 1.0000 . ?
C311 H31A 0.9800 . ?
C311 H31B 0.9800 . ?
C311 H31C 0.9800 . ?
C312 H31D 0.9800 . ?
C312 H31E 0.9800 . ?
C312 H31F 0.9800 . ?
C32 N32 1.381(5) . ?
N32 C321 1.459(5) . ?
N32 C322 1.460(5) . ?
C321 H32A 0.9800 . ?
C321 H32B 0.9800 . ?
C321 H32C 0.9800 . ?
C322 C323 1.515(6) . ?
C322 H32D 0.9900 . ?
C322 H32E 0.9900 . ?
C323 H32F 0.9800 . ?
C323 H32G 0.9800 . ?
C323 H32H 0.9800 . ?
N41 C42 1.322(5) . ?
N41 C41 1.472(5) . ?
C41 C412 1.519(5) . ?
C41 C411 1.523(6) . ?
C41 H41 1.0000 . ?
C411 H41A 0.9800 . ?
C411 H41B 0.9800 . ?
C411 H41C 0.9800 . ?
C412 H41D 0.9800 . ?
C412 H41E 0.9800 . ?
C412 H41F 0.9800 . ?
N42 C42 1.373(5) . ?
N42 C422 1.465(5) . ?
N42 C421 1.470(5) . ?
C42 O43 1.289(4) . ?
C421 H42A 0.9800 . ?
C421 H42B 0.9800 . ?
C421 H42C 0.9800 . ?
C422 C423 1.518(6) . ?
C422 H42D 0.9900 . ?
C422 H42E 0.9900 . ?
C423 H42F 0.9800 . ?
C423 H42G 0.9800 . ?
C423 H42H 0.9800 . ?

loop_
_geom_torsion_atom_site_label_1
_geom_torsion_atom_site_label_2
_geom_torsion_atom_site_label_3
_geom_torsion_atom_site_label_4
_geom_torsion
_geom_torsion_site_symmetry_1
_geom_torsion_site_symmetry_2
_geom_torsion_site_symmetry_3
_geom_torsion_site_symmetry_4
_geom_torsion_publ_flag
O23 Hf1 N11 C12 146.4(2) . . . . ?
O43 Hf1 N11 C12 -137.9(2) . . . . ?
O33 Hf1 N11 C12 1.0(3) . . . . ?
O13 Hf1 N11 C12 4.8(2) . . . . ?
N21 Hf1 N11 C12 87.5(2) . . . . ?
N41 Hf1 N11 C12 -79.5(2) . . . . ?
N31 Hf1 N11 C12 -176.2(5) . . . . ?
C22 Hf1 N11 C12 117.1(2) . . . . ?
C32 Hf1 N11 C12 6.7(5) . . . . ?
C42 Hf1 N11 C12 -109.2(3) . . . . ?
O23 Hf1 N11 C11 -28.4(4) . . . . ?
O43 Hf1 N11 C11 47.3(4) . . . . ?
O33 Hf1 N11 C11 -173.8(4) . . . . ?
O13 Hf1 N11 C11 -170.0(5) . . . . ?
N21 Hf1 N11 C11 -87.2(4) . . . . ?
N41 Hf1 N11 C11 105.7(4) . . . . ?
N31 Hf1 N11 C11 9.1(9) . . . . ?
C12 Hf1 N11 C11 -174.8(6) . . . . ?
C22 Hf1 N11 C11 -57.6(4) . . . . ?
C32 Hf1 N11 C11 -168.1(4) . . . . ?
C42 Hf1 N11 C11 76.0(4) . . . . ?
C12 N11 C11 C111 126.2(5) . . . . ?
Hf1 N11 C11 C111 -60.2(6) . . . . ?
C12 N11 C11 C112 -107.6(5) . . . . ?
Hf1 N11 C11 C112 66.0(5) . . . . ?
C11 N11 C12 O13 168.6(3) . . . . ?
Hf1 N11 C12 O13 -7.6(3) . . . . ?
C11 N11 C12 N12 -14.6(7) . . . . ?
Hf1 N11 C12 N12 169.2(4) . . . . ?
C11 N11 C12 Hf1 176.2(4) . . . . ?
C121 N12 C12 O13 -10.1(6) . . . . ?
C122 N12 C12 O13 123.5(4) . . . . ?
C121 N12 C12 N11 173.1(4) . . . . ?
C122 N12 C12 N11 -53.3(6) . . . . ?
C121 N12 C12 Hf1 -63.3(16) . . . . ?
C122 N12 C12 Hf1 70.3(16) . . . . ?
O23 Hf1 C12 O13 135.1(2) . . . . ?
O43 Hf1 C12 O13 -144.2(2) . . . . ?
O33 Hf1 C12 O13 -7.6(2) . . . . ?
N21 Hf1 C12 O13 79.5(2) . . . . ?
N11 Hf1 C12 O13 171.7(4) . . . . ?
N41 Hf1 C12 O13 -89.6(2) . . . . ?
N31 Hf1 C12 O13 -10.6(5) . . . . ?
C22 Hf1 C12 O13 107.0(2) . . . . ?
C32 Hf1 C12 O13 -5.5(3) . . . . ?
C42 Hf1 C12 O13 -116.5(2) . . . . ?
O23 Hf1 C12 N11 -36.5(3) . . . . ?
O43 Hf1 C12 N11 44.2(3) . . . . ?
O33 Hf1 C12 N11 -179.3(2) . . . . ?
O13 Hf1 C12 N11 -171.7(4) . . . . ?
N21 Hf1 C12 N11 -92.2(2) . . . . ?
N41 Hf1 C12 N11 98.8(2) . . . . ?
N31 Hf1 C12 N11 177.7(3) . . . . ?
C22 Hf1 C12 N11 -64.6(2) . . . . ?
C32 Hf1 C12 N11 -177.2(2) . . . . ?
C42 Hf1 C12 N11 71.8(3) . . . . ?
O23 Hf1 C12 N12 -166.2(15) . . . . ?
O43 Hf1 C12 N12 -85.5(15) . . . . ?
O33 Hf1 C12 N12 51.1(15) . . . . ?
O13 Hf1 C12 N12 58.7(15) . . . . ?
N21 Hf1 C12 N12 138.2(15) . . . . ?
N11 Hf1 C12 N12 -129.7(16) . . . . ?
N41 Hf1 C12 N12 -30.9(15) . . . . ?
N31 Hf1 C12 N12 48.1(17) . . . . ?
C22 Hf1 C12 N12 165.7(15) . . . . ?
C32 Hf1 C12 N12 53.2(16) . . . . ?
C42 Hf1 C12 N12 -57.8(15) . . . . ?
C12 N12 C122 C123 147.1(4) . . . . ?
C121 N12 C122 C123 -77.8(5) . . . . ?
N11 C12 O13 Hf1 7.9(4) . . . . ?
N12 C12 O13 Hf1 -169.3(3) . . . . ?
O23 Hf1 O13 C12 -59.1(3) . . . . ?
O43 Hf1 O13 C12 46.2(3) . . . . ?
O33 Hf1 O13 C12 172.3(2) . . . . ?
N21 Hf1 O13 C12 -98.6(2) . . . . ?
N11 Hf1 O13 C12 -4.8(2) . . . . ?
N41 Hf1 O13 C12 87.5(2) . . . . ?
N31 Hf1 O13 C12 175.4(2) . . . . ?
C22 Hf1 O13 C12 -80.1(2) . . . . ?
C32 Hf1 O13 C12 175.8(2) . . . . ?
C42 Hf1 O13 C12 69.8(2) . . . . ?
O23 Hf1 N21 C22 -3.0(2) . . . . ?
O43 Hf1 N21 C22 1.1(3) . . . . ?
O33 Hf1 N21 C22 -143.5(2) . . . . ?
O13 Hf1 N21 C22 142.4(2) . . . . ?
N11 Hf1 N21 C22 83.9(2) . . . . ?
N41 Hf1 N21 C22 170.5(4) . . . . ?
N31 Hf1 N21 C22 -85.2(2) . . . . ?
C12 Hf1 N21 C22 113.4(2) . . . . ?
C32 Hf1 N21 C22 -114.5(2) . . . . ?
C42 Hf1 N21 C22 2.9(5) . . . . ?
O23 Hf1 N21 C21 -170.9(4) . . . . ?
O43 Hf1 N21 C21 -166.8(3) . . . . ?
O33 Hf1 N21 C21 48.6(4) . . . . ?
O13 Hf1 N21 C21 -25.5(4) . . . . ?
N11 Hf1 N21 C21 -84.0(4) . . . . ?
N41 Hf1 N21 C21 2.6(8) . . . . ?
N31 Hf1 N21 C21 106.9(4) . . . . ?
C12 Hf1 N21 C21 -54.4(4) . . . . ?
C22 Hf1 N21 C21 -167.9(5) . . . . ?
C32 Hf1 N21 C21 77.7(4) . . . . ?
C42 Hf1 N21 C21 -165.0(4) . . . . ?
C22 N21 C21 C211 152.8(4) . . . . ?
Hf1 N21 C21 C211 -42.5(5) . . . . ?
C22 N21 C21 C212 -85.1(5) . . . . ?
Hf1 N21 C21 C212 79.6(5) . . . . ?
C21 N21 C22 O23 174.9(3) . . . . ?
Hf1 N21 C22 O23 4.7(3) . . . . ?
C21 N21 C22 N22 -2.9(7) . . . . ?
Hf1 N21 C22 N22 -173.2(4) . . . . ?
C21 N21 C22 Hf1 170.3(4) . . . . ?
C221 N22 C22 O23 180.0(3) . . . . ?
C222 N22 C22 O23 9.9(5) . . . . ?
C221 N22 C22 N21 -2.3(7) . . . . ?
C222 N22 C22 N21 -172.3(4) . . . . ?
C221 N22 C22 Hf1 -148.6(13) . . . . ?
C222 N22 C22 Hf1 41.4(16) . . . . ?
O43 Hf1 C22 O23 6.1(2) . . . . ?
O33 Hf1 C22 O23 -135.2(2) . . . . ?
O13 Hf1 C22 O23 145.8(2) . . . . ?
N21 Hf1 C22 O23 -174.7(4) . . . . ?
N11 Hf1 C22 O23 89.9(2) . . . . ?
N41 Hf1 C22 O23 12.5(5) . . . . ?
N31 Hf1 C22 O23 -80.0(2) . . . . ?
C12 Hf1 C22 O23 116.4(2) . . . . ?
C32 Hf1 C22 O23 -107.6(2) . . . . ?
C42 Hf1 C22 O23 6.4(3) . . . . ?
O23 Hf1 C22 N21 174.7(4) . . . . ?
O43 Hf1 C22 N21 -179.2(2) . . . . ?
O33 Hf1 C22 N21 39.5(2) . . . . ?
O13 Hf1 C22 N21 -39.5(2) . . . . ?
N11 Hf1 C22 N21 -95.4(2) . . . . ?
N41 Hf1 C22 N21 -172.7(3) . . . . ?
N31 Hf1 C22 N21 94.7(2) . . . . ?
C12 Hf1 C22 N21 -68.8(2) . . . . ?
C32 Hf1 C22 N21 67.1(2) . . . . ?
C42 Hf1 C22 N21 -178.9(2) . . . . ?
O23 Hf1 C22 N22 -35.0(14) . . . . ?
O43 Hf1 C22 N22 -28.9(15) . . . . ?
O33 Hf1 C22 N22 -170.2(14) . . . . ?
O13 Hf1 C22 N22 110.8(15) . . . . ?
N21 Hf1 C22 N22 150.3(16) . . . . ?
N11 Hf1 C22 N22 54.9(15) . . . . ?
N41 Hf1 C22 N22 -22.4(17) . . . . ?
N31 Hf1 C22 N22 -115.0(15) . . . . ?
C12 Hf1 C22 N22 81.5(15) . . . . ?
C32 Hf1 C22 N22 -142.6(15) . . . . ?
C42 Hf1 C22 N22 -28.6(15) . . . . ?
C22 N22 C222 C223 104.4(4) . . . . ?
C221 N22 C222 C223 -66.9(5) . . . . ?
N21 C22 O23 Hf1 -4.9(3) . . . . ?
N22 C22 O23 Hf1 173.3(3) . . . . ?
O43 Hf1 O23 C22 -173.9(2) . . . . ?
O33 Hf1 O23 C22 58.5(2) . . . . ?
O13 Hf1 O23 C22 -44.6(2) . . . . ?
N21 Hf1 O23 C22 3.1(2) . . . . ?
N11 Hf1 O23 C22 -88.6(2) . . . . ?
N41 Hf1 O23 C22 -174.9(2) . . . . ?
N31 Hf1 O23 C22 98.1(2) . . . . ?
C12 Hf1 O23 C22 -71.5(2) . . . . ?
C32 Hf1 O23 C22 79.0(2) . . . . ?
C42 Hf1 O23 C22 -175.2(2) . . . . ?
O23 Hf1 O33 C32 43.6(2) . . . . ?
O43 Hf1 O33 C32 -59.8(2) . . . . ?
O13 Hf1 O33 C32 172.9(2) . . . . ?
N21 Hf1 O33 C32 88.5(2) . . . . ?
N11 Hf1 O33 C32 176.3(2) . . . . ?
N41 Hf1 O33 C32 -100.8(2) . . . . ?
N31 Hf1 O33 C32 -4.4(2) . . . . ?
C12 Hf1 O33 C32 176.8(2) . . . . ?
C22 Hf1 O33 C32 70.1(2) . . . . ?
C42 Hf1 O33 C32 -81.8(2) . . . . ?
O23 Hf1 N31 C32 -140.5(2) . . . . ?
O43 Hf1 N31 C32 143.7(2) . . . . ?
O33 Hf1 N31 C32 4.3(2) . . . . ?
O13 Hf1 N31 C32 0.7(3) . . . . ?
N21 Hf1 N31 C32 -82.0(2) . . . . ?
N11 Hf1 N31 C32 -178.2(5) . . . . ?
N41 Hf1 N31 C32 85.4(2) . . . . ?
C12 Hf1 N31 C32 7.8(5) . . . . ?
C22 Hf1 N31 C32 -111.6(2) . . . . ?
C42 Hf1 N31 C32 115.0(2) . . . . ?
O23 Hf1 N31 C31 44.4(4) . . . . ?
O43 Hf1 N31 C31 -31.4(4) . . . . ?
O33 Hf1 N31 C31 -170.8(5) . . . . ?
O13 Hf1 N31 C31 -174.3(4) . . . . ?
N21 Hf1 N31 C31 102.9(4) . . . . ?
N11 Hf1 N31 C31 6.7(9) . . . . ?
N41 Hf1 N31 C31 -89.6(4) . . . . ?
C12 Hf1 N31 C31 -167.3(4) . . . . ?
C22 Hf1 N31 C31 73.3(4) . . . . ?
C32 Hf1 N31 C31 -175.1(6) . . . . ?
C42 Hf1 N31 C31 -60.1(4) . . . . ?
C32 N31 C31 C312 -118.3(4) . . . . ?
Hf1 N31 C31 C312 55.6(5) . . . . ?
C32 N31 C31 C311 119.6(4) . . . . ?
Hf1 N31 C31 C311 -66.4(5) . . . . ?
Hf1 O33 C32 N31 7.2(3) . . . . ?
Hf1 O33 C32 N32 -174.6(3) . . . . ?
C31 N31 C32 O33 169.6(3) . . . . ?
Hf1 N31 C32 O33 -6.8(3) . . . . ?
C31 N31 C32 N32 -8.4(6) . . . . ?
Hf1 N31 C32 N32 175.1(4) . . . . ?
C31 N31 C32 Hf1 176.4(4) . . . . ?
O23 Hf1 C32 O33 -146.3(2) . . . . ?
O43 Hf1 C32 O33 133.4(2) . . . . ?
O13 Hf1 C32 O33 -7.0(2) . . . . ?
N21 Hf1 C32 O33 -90.0(2) . . . . ?
N11 Hf1 C32 O33 -8.7(5) . . . . ?
N41 Hf1 C32 O33 77.4(2) . . . . ?
N31 Hf1 C32 O33 172.4(4) . . . . ?
C12 Hf1 C32 O33 -4.3(3) . . . . ?
C22 Hf1 C32 O33 -117.3(2) . . . . ?
C42 Hf1 C32 O33 105.3(2) . . . . ?
O23 Hf1 C32 N31 41.3(2) . . . . ?
O43 Hf1 C32 N31 -39.0(2) . . . . ?
O33 Hf1 C32 N31 -172.4(4) . . . . ?
O13 Hf1 C32 N31 -179.4(2) . . . . ?
N21 Hf1 C32 N31 97.5(2) . . . . ?
N11 Hf1 C32 N31 178.9(3) . . . . ?
N41 Hf1 C32 N31 -95.0(2) . . . . ?
C12 Hf1 C32 N31 -176.7(2) . . . . ?
C22 Hf1 C32 N31 70.3(2) . . . . ?
C42 Hf1 C32 N31 -67.2(2) . . . . ?
O23 Hf1 C32 N32 -109.3(19) . . . . ?
O43 Hf1 C32 N32 170.4(19) . . . . ?
O33 Hf1 C32 N32 37.0(18) . . . . ?
O13 Hf1 C32 N32 30.0(19) . . . . ?
N21 Hf1 C32 N32 -53.1(19) . . . . ?
N11 Hf1 C32 N32 28(2) . . . . ?
N41 Hf1 C32 N32 114.4(19) . . . . ?
N31 Hf1 C32 N32 -151(2) . . . . ?
C12 Hf1 C32 N32 32.7(19) . . . . ?
C22 Hf1 C32 N32 -80.3(19) . . . . ?
C42 Hf1 C32 N32 142.2(19) . . . . ?
O33 C32 N32 C321 -7.8(5) . . . . ?
N31 C32 N32 C321 170.1(4) . . . . ?
Hf1 C32 N32 C321 -42(2) . . . . ?
O33 C32 N32 C322 130.1(4) . . . . ?
N31 C32 N32 C322 -51.9(5) . . . . ?
Hf1 C32 N32 C322 96.0(19) . . . . ?
C32 N32 C322 C323 140.2(4) . . . . ?
C321 N32 C322 C323 -80.7(4) . . . . ?
O23 Hf1 N41 C42 -0.5(3) . . . . ?
O43 Hf1 N41 C42 -1.6(2) . . . . ?
O33 Hf1 N41 C42 140.9(2) . . . . ?
O13 Hf1 N41 C42 -144.7(2) . . . . ?
N21 Hf1 N41 C42 -172.8(4) . . . . ?
N11 Hf1 N41 C42 -86.0(2) . . . . ?
N31 Hf1 N41 C42 83.1(2) . . . . ?
C12 Hf1 N41 C42 -115.2(2) . . . . ?
C22 Hf1 N41 C42 -9.0(5) . . . . ?
C32 Hf1 N41 C42 112.5(2) . . . . ?
O23 Hf1 N41 C41 -162.9(3) . . . . ?
O43 Hf1 N41 C41 -164.0(4) . . . . ?
O33 Hf1 N41 C41 -21.4(4) . . . . ?
O13 Hf1 N41 C41 53.0(4) . . . . ?
N21 Hf1 N41 C41 24.9(7) . . . . ?
N11 Hf1 N41 C41 111.6(4) . . . . ?
N31 Hf1 N41 C41 -79.3(4) . . . . ?
C12 Hf1 N41 C41 82.4(4) . . . . ?
C22 Hf1 N41 C41 -171.3(4) . . . . ?
C32 Hf1 N41 C41 -49.9(4) . . . . ?
C42 Hf1 N41 C41 -162.4(5) . . . . ?
C42 N41 C41 C412 165.4(4) . . . . ?
Hf1 N41 C41 C412 -36.8(5) . . . . ?
C42 N41 C41 C411 -72.2(5) . . . . ?
Hf1 N41 C41 C411 85.6(4) . . . . ?
C41 N41 C42 O43 168.5(3) . . . . ?
Hf1 N41 C42 O43 2.5(3) . . . . ?
C41 N41 C42 N42 -9.2(7) . . . . ?
Hf1 N41 C42 N42 -175.1(4) . . . . ?
C41 N41 C42 Hf1 166.0(4) . . . . ?
C422 N42 C42 O43 158.3(3) . . . . ?
C421 N42 C42 O43 8.1(5) . . . . ?
C422 N42 C42 N41 -24.1(6) . . . . ?
C421 N42 C42 N41 -174.3(4) . . . . ?
C422 N42 C42 Hf1 -177.9(15) . . . . ?
C421 N42 C42 Hf1 31.9(19) . . . . ?
O23 Hf1 C42 O43 2.5(2) . . . . ?
O33 Hf1 C42 O43 142.1(2) . . . . ?
O13 Hf1 C42 O43 -139.7(2) . . . . ?
N21 Hf1 C42 O43 -2.7(5) . . . . ?
N11 Hf1 C42 O43 -84.1(2) . . . . ?
N41 Hf1 C42 O43 -177.1(4) . . . . ?
N31 Hf1 C42 O43 85.8(2) . . . . ?
C12 Hf1 C42 O43 -112.1(2) . . . . ?
C22 Hf1 C42 O43 -0.7(3) . . . . ?
C32 Hf1 C42 O43 112.8(2) . . . . ?
O23 Hf1 C42 N41 179.6(2) . . . . ?
O43 Hf1 C42 N41 177.1(4) . . . . ?
O33 Hf1 C42 N41 -40.8(2) . . . . ?
O13 Hf1 C42 N41 37.5(2) . . . . ?
N21 Hf1 C42 N41 174.4(3) . . . . ?
N11 Hf1 C42 N41 93.0(2) . . . . ?
N31 Hf1 C42 N41 -97.0(2) . . . . ?
C12 Hf1 C42 N41 65.0(2) . . . . ?
C22 Hf1 C42 N41 176.4(2) . . . . ?
C32 Hf1 C42 N41 -70.0(2) . . . . ?
O23 Hf1 C42 N42 -23.8(18) . . . . ?
O43 Hf1 C42 N42 -26.3(16) . . . . ?
O33 Hf1 C42 N42 115.8(17) . . . . ?
O13 Hf1 C42 N42 -165.9(17) . . . . ?
N21 Hf1 C42 N42 -29(2) . . . . ?
N11 Hf1 C42 N42 -110.3(17) . . . . ?
N41 Hf1 C42 N42 156.6(19) . . . . ?
N31 Hf1 C42 N42 59.6(17) . . . . ?
C12 Hf1 C42 N42 -138.3(17) . . . . ?
C22 Hf1 C42 N42 -27.0(18) . . . . ?
C32 Hf1 C42 N42 86.6(17) . . . . ?
C42 N42 C422 C423 -65.5(5) . . . . ?
C421 N42 C422 C423 85.2(4) . . . . ?
N41 C42 O43 Hf1 -2.7(3) . . . . ?
N42 C42 O43 Hf1 175.3(3) . . . . ?
O23 Hf1 O43 C42 -177.5(2) . . . . ?
O33 Hf1 O43 C42 -48.2(2) . . . . ?
O13 Hf1 O43 C42 52.1(2) . . . . ?
N21 Hf1 O43 C42 178.9(2) . . . . ?
N11 Hf1 O43 C42 93.9(2) . . . . ?
N41 Hf1 O43 C42 1.7(2) . . . . ?
N31 Hf1 O43 C42 -92.9(2) . . . . ?
C12 Hf1 O43 C42 73.7(2) . . . . ?
C22 Hf1 O43 C42 179.4(2) . . . . ?
C32 Hf1 O43 C42 -74.8(2) . . . . ?
